data_1575111
loop_
_publ_author_name
'Halder, Biplab'
'Middya, Puspendu'
'Frontera, Antonio'
'Drew, Michael G. B.'
'Chattopadhyay, Shouvik'

_publ_section_title
;
 The interplay between coordination and non-covalent interactions in three
 zinc coordination polymers
;
_journal_issue 33
_journal_name_full CrystEngComm
_journal_page_first 5583
_journal_page_last 5594
_journal_paper_doi 10.1039/D5CE00505A
_journal_volume 27
_journal_year 2025
_chemical_formula_sum 'C38 H62 N4 O15 Zn4'
_chemical_formula_weight 1076.39
_space_group_crystal_system monoclinic
_space_group_IT_number 9
_space_group_name_Hall 'C -2yc'
_space_group_name_H-M_alt 'C 1 c 1'
_atom_sites_solution_hydrogens geom
_audit_creation_method SHELXL-2016/6
_audit_update_record
;
2025-07-15 deposited with the CCDC.	2025-07-16 downloaded from the CCDC.
;
_cell_angle_alpha 90
_cell_angle_beta 114.1020(10)
_cell_angle_gamma 90
_cell_formula_units_Z 2
_cell_length_a 12.6715(6)
_cell_length_b 14.3504(7)
_cell_length_c 14.5469(9)
_cell_measurement_reflns_used 900
_cell_measurement_temperature 273(2)
_cell_measurement_theta_max 25.198
_cell_measurement_theta_min 2.261
_cell_volume 2414.6(2)
_computing_cell_refinement 'SAINT (Bruker, 2000)'
_computing_data_collection 'SMART (Bruker, 2000)'
_computing_data_reduction SAINT
_computing_molecular_graphics 'Ortep-3 for Windows (Farrugia, 1999) and CAMERON (Watkin et al., 1993)'
_computing_publication_material 'PLATON (Spek, 2003)'
_computing_structure_refinement 'SHELXL-2016/6 (Sheldrick, 2016)'
_computing_structure_solution 'SHELXT 2014/5 (Sheldrick, 2014)'
_diffrn_ambient_temperature 273(2)
_diffrn_measured_fraction_theta_full 0.998
_diffrn_measured_fraction_theta_max 0.998
_diffrn_measurement_device_type 'BRUKER D8 QUEST AREA DETCTOR'
_diffrn_radiation_type MoK\a
_diffrn_radiation_wavelength 0.71073
_diffrn_reflns_av_R_equivalents 0.0714
_diffrn_reflns_av_unetI/netI 0.0810
_diffrn_reflns_Laue_measured_fraction_full 0.998
_diffrn_reflns_Laue_measured_fraction_max 0.998
_diffrn_reflns_limit_h_max 13
_diffrn_reflns_limit_h_min -15
_diffrn_reflns_limit_k_max 17
_diffrn_reflns_limit_k_min -17
_diffrn_reflns_limit_l_max 17
_diffrn_reflns_limit_l_min -17
_diffrn_reflns_number 14512
_diffrn_reflns_point_group_measured_fraction_full 0.998
_diffrn_reflns_point_group_measured_fraction_max 0.998
_diffrn_reflns_theta_full 25.198
_diffrn_reflns_theta_max 25.198
_diffrn_reflns_theta_min 2.261
_exptl_absorpt_coefficient_mu 2.028
_exptl_absorpt_correction_T_max 0.667
_exptl_absorpt_correction_T_min 0.487
_exptl_absorpt_correction_type multi-scan
_exptl_absorpt_process_details SADABS
_exptl_crystal_colour colourless
_exptl_crystal_density_diffrn 1.480
_exptl_crystal_description block
_exptl_crystal_F_000 1116
_exptl_crystal_size_max 0.4
_exptl_crystal_size_mid 0.3
_exptl_crystal_size_min 0.2
_refine_diff_density_max 0.513
_refine_diff_density_min -0.382
_refine_diff_density_rms 0.058
_refine_ls_abs_structure_details
;
 Refined as an inversion twin.
;
_refine_ls_abs_structure_Flack 0.11(2)
_refine_ls_extinction_method none
_refine_ls_goodness_of_fit_ref 1.009
_refine_ls_hydrogen_treatment constr
_refine_ls_matrix_type full
_refine_ls_number_parameters 284
_refine_ls_number_reflns 4072
_refine_ls_number_restraints 2
_refine_ls_restrained_S_all 1.009
_refine_ls_R_factor_all 0.0526
_refine_ls_R_factor_gt 0.0429
_refine_ls_shift/su_max 0.003
_refine_ls_shift/su_mean 0.000
_refine_ls_structure_factor_coef Fsqd
_refine_ls_weighting_details 'w=1/[\s^2^(Fo^2^)+(0.0398P)^2^] where P=(Fo^2^+2Fc^2^)/3'
_refine_ls_weighting_scheme calc
_refine_ls_wR_factor_gt 0.0929
_refine_ls_wR_factor_ref 0.0963
_reflns_Friedel_coverage 0.997
_reflns_Friedel_fraction_full 0.998
_reflns_Friedel_fraction_max 0.998
_reflns_number_gt 3547
_reflns_number_total 4072
_reflns_threshold_expression 'I > 2\s(I)'
_cod_data_source_file d5ce00505a2.cif
_cod_data_source_block shelx
_cod_depositor_comments 'Adding full bibliography for 1575111--1575113.cif.'
_cod_original_sg_symbol_H-M 'C c'
_cod_database_code 1575111
_shelx_shelxl_version_number 2016/6
_shelx_space_group_comment
;
The symmetry employed for this shelxl refinement is uniquely defined
by the following loop, which should always be used as a source of
symmetry information in preference to the above space-group names.
They are only intended as comments.
;

loop_
_space_group_symop_operation_xyz
'x, y, z'
'x, -y, z+1/2'
'x+1/2, y+1/2, z'
'x+1/2, -y+1/2, z+1/2'

loop_
_atom_site_label
_atom_site_type_symbol
_atom_site_fract_x
_atom_site_fract_y
_atom_site_fract_z
_atom_site_U_iso_or_equiv
_atom_site_adp_type
_atom_site_occupancy
_atom_site_site_symmetry_order
_atom_site_calc_flag
_atom_site_refinement_flags_posn
_atom_site_refinement_flags_adp
_atom_site_refinement_flags_occupancy
_atom_site_disorder_assembly
_atom_site_disorder_group
Zn1 Zn 0.37107(6) 0.75176(5) 0.39107(6) 0.0345(2) Uani 1 1 d . . . . .
Zn2 Zn 0.63638(6) 0.70776(6) 0.54054(5) 0.0382(2) Uani 1 1 d . . . . .
N1 N 0.2611(5) 0.6376(4) 0.3222(4) 0.0366(13) Uani 1 1 d . . . . .
H1N H 0.235885 0.645900 0.249460 0.044 Uiso 1 1 calc R U . . .
N2 N 0.2327(5) 0.7831(4) 0.4445(4) 0.0415(14) Uani 1 1 d . . . . .
O1 O 0.4800(4) 0.6616(3) 0.4997(3) 0.0390(11) Uani 1 1 d . . . . .
O2 O 0.4770(5) 0.7326(4) 0.3080(4) 0.0475(13) Uani 1 1 d . . . . .
O3 O 0.6613(5) 0.7330(5) 0.4176(4) 0.0562(14) Uani 1 1 d . . . . .
O4 O 0.4712(4) 0.8664(4) 0.4662(3) 0.0470(13) Uani 1 1 d . . . . .
O5 O 0.6360(4) 0.8326(4) 0.5962(3) 0.0423(11) Uani 1 1 d . . . . .
O6 O 0.7586(4) 0.6207(4) 0.6080(4) 0.0533(14) Uani 1 1 d . . . . .
O7 O 0.7706(4) 0.6688(4) 0.7554(3) 0.0427(11) Uani 1 1 d . . . . .
C1 C 0.4491(5) 0.5806(5) 0.5285(5) 0.0360(15) Uani 1 1 d . . . . .
C2 C 0.4976(7) 0.5539(6) 0.6288(5) 0.0453(17) Uani 1 1 d . . . . .
H2 H 0.551735 0.592201 0.676394 0.054 Uiso 1 1 calc R U . . .
C3 C 0.4661(7) 0.4708(6) 0.6588(6) 0.054(2) Uani 1 1 d . . . . .
H3 H 0.500300 0.453294 0.726172 0.065 Uiso 1 1 calc R U . . .
C4 C 0.3852(8) 0.4142(7) 0.5902(7) 0.065(2) Uani 1 1 d . . . . .
H4 H 0.363511 0.358683 0.610653 0.078 Uiso 1 1 calc R U . . .
C5 C 0.3357(7) 0.4409(5) 0.4890(7) 0.055(2) Uani 1 1 d . . . . .
H5 H 0.280524 0.402463 0.442394 0.066 Uiso 1 1 calc R U . . .
C6 C 0.3665(6) 0.5230(5) 0.4562(5) 0.0374(15) Uani 1 1 d . . . . .
C7 C 0.3208(6) 0.5474(5) 0.3468(5) 0.0435(16) Uani 1 1 d . . . . .
H7A H 0.384572 0.548408 0.326175 0.052 Uiso 1 1 calc R U . . .
H7B H 0.267547 0.499043 0.308293 0.052 Uiso 1 1 calc R U . . .
C8 C 0.1557(6) 0.6414(5) 0.3413(5) 0.0447(17) Uani 1 1 d . . . . .
H8A H 0.165122 0.601287 0.397812 0.054 Uiso 1 1 calc R U . . .
H8B H 0.090778 0.618344 0.282722 0.054 Uiso 1 1 calc R U . . .
C9 C 0.1305(7) 0.7388(6) 0.3640(6) 0.0468(18) Uani 1 1 d . . . . .
H9A H 0.106651 0.776061 0.303192 0.056 Uiso 1 1 calc R U . . .
H9B H 0.066970 0.737432 0.384873 0.056 Uiso 1 1 calc R U . . .
C10 C 0.2143(8) 0.8872(6) 0.4420(7) 0.064(2) Uani 1 1 d . . . . .
H10A H 0.282890 0.915501 0.492583 0.077 Uiso 1 1 calc R U . . .
H10B H 0.206557 0.910270 0.376850 0.077 Uiso 1 1 calc R U . . .
C11 C 0.1110(10) 0.9191(9) 0.4596(10) 0.101(4) Uani 1 1 d . . . . .
H11A H 0.106730 0.985859 0.456619 0.152 Uiso 1 1 calc R U . . .
H11B H 0.041984 0.893238 0.408792 0.152 Uiso 1 1 calc R U . . .
H11C H 0.118503 0.898482 0.524808 0.152 Uiso 1 1 calc R U . . .
C12 C 0.2508(8) 0.7401(7) 0.5424(6) 0.057(2) Uani 1 1 d . . . . .
H12A H 0.260801 0.673494 0.537754 0.068 Uiso 1 1 calc R U . . .
H12B H 0.181428 0.749282 0.554142 0.068 Uiso 1 1 calc R U . . .
C13 C 0.3535(9) 0.7773(9) 0.6329(7) 0.077(3) Uani 1 1 d . . . . .
H13A H 0.358405 0.745584 0.692663 0.116 Uiso 1 1 calc R U . . .
H13B H 0.423202 0.766939 0.623433 0.116 Uiso 1 1 calc R U . . .
H13C H 0.343659 0.842889 0.639857 0.116 Uiso 1 1 calc R U . . .
C14 C 0.5593(6) 0.8889(5) 0.5412(5) 0.0373(15) Uani 1 1 d . . . . .
C15 C 0.5765(8) 0.9904(6) 0.5691(6) 0.065(2) Uani 1 1 d . . . . .
H15A H 0.655809 1.006962 0.586547 0.098 Uiso 1 1 calc R U . . .
H15B H 0.557495 1.001578 0.625565 0.098 Uiso 1 1 calc R U . . .
H15C H 0.527384 1.027339 0.512900 0.098 Uiso 1 1 calc R U . . .
C16 C 0.5817(7) 0.7388(5) 0.3300(5) 0.0439(17) Uani 1 1 d . . . . .
C17 C 0.6210(11) 0.7540(9) 0.2459(8) 0.080(3) Uani 1 1 d . . . . .
H17A H 0.664692 0.700918 0.241162 0.119 Uiso 1 1 calc R U . . .
H17B H 0.668526 0.808714 0.259735 0.119 Uiso 1 1 calc R U . . .
H17C H 0.554706 0.761878 0.183356 0.119 Uiso 1 1 calc R U . . .
C18 C 0.8020(6) 0.6167(5) 0.7033(6) 0.0450(17) Uani 1 1 d . . . . .
C19 C 0.8923(10) 0.5424(8) 0.7493(7) 0.086(4) Uani 1 1 d . . . . .
H19A H 0.907675 0.512028 0.697258 0.130 Uiso 1 1 calc R U . . .
H19B H 0.864763 0.497526 0.783210 0.130 Uiso 1 1 calc R U . . .
H19C H 0.962137 0.570439 0.796744 0.130 Uiso 1 1 calc R U . . .
O1W O -0.1073(18) 0.674(2) 0.453(2) 0.169(10) Uani 0.5 1 d . . P . .

loop_
_atom_site_aniso_label
_atom_site_aniso_U_11
_atom_site_aniso_U_22
_atom_site_aniso_U_33
_atom_site_aniso_U_23
_atom_site_aniso_U_13
_atom_site_aniso_U_12
Zn1 0.0362(4) 0.0360(4) 0.0276(3) 0.0019(3) 0.0093(3) -0.0044(3)
Zn2 0.0356(4) 0.0449(5) 0.0313(4) -0.0038(4) 0.0109(3) -0.0049(4)
N1 0.041(3) 0.038(3) 0.028(3) 0.003(2) 0.012(2) -0.006(2)
N2 0.040(3) 0.048(4) 0.035(3) -0.002(3) 0.014(3) 0.005(3)
O1 0.039(3) 0.039(3) 0.032(2) 0.006(2) 0.008(2) -0.010(2)
O2 0.050(3) 0.062(3) 0.031(3) -0.005(2) 0.017(2) -0.004(3)
O3 0.047(3) 0.083(4) 0.041(3) 0.002(3) 0.020(3) -0.007(3)
O4 0.052(3) 0.043(3) 0.033(3) -0.001(2) 0.005(2) -0.006(3)
O5 0.047(3) 0.038(3) 0.034(2) -0.005(2) 0.008(2) -0.005(2)
O6 0.051(3) 0.066(4) 0.034(3) -0.009(3) 0.008(2) 0.012(3)
O7 0.047(3) 0.042(3) 0.035(2) -0.008(2) 0.012(2) 0.007(2)
C1 0.036(4) 0.038(4) 0.036(3) 0.007(3) 0.017(3) 0.003(3)
C2 0.047(4) 0.058(5) 0.028(3) 0.003(3) 0.012(3) -0.002(4)
C3 0.057(5) 0.063(5) 0.045(4) 0.018(4) 0.021(4) -0.001(4)
C4 0.061(5) 0.057(5) 0.076(6) 0.031(5) 0.027(5) -0.006(4)
C5 0.051(5) 0.041(4) 0.066(5) 0.011(4) 0.018(4) -0.004(4)
C6 0.039(4) 0.035(3) 0.034(3) 0.001(3) 0.010(3) -0.003(3)
C7 0.049(4) 0.041(4) 0.036(4) -0.004(3) 0.012(3) -0.001(3)
C8 0.038(4) 0.052(5) 0.039(4) 0.001(3) 0.010(3) -0.010(3)
C9 0.035(4) 0.059(5) 0.042(4) 0.006(4) 0.012(3) 0.004(3)
C10 0.064(5) 0.059(5) 0.068(5) -0.014(4) 0.026(4) 0.010(4)
C11 0.092(7) 0.097(9) 0.122(9) -0.024(8) 0.052(7) 0.029(7)
C12 0.051(5) 0.084(6) 0.040(4) 0.003(4) 0.024(4) 0.005(4)
C13 0.067(6) 0.121(9) 0.039(5) -0.010(5) 0.017(4) 0.010(6)
C14 0.041(4) 0.040(4) 0.033(3) -0.004(3) 0.016(3) -0.007(3)
C15 0.082(6) 0.047(5) 0.049(5) -0.009(4) 0.008(4) -0.004(4)
C16 0.051(5) 0.049(4) 0.036(4) -0.004(3) 0.022(4) -0.008(3)
C17 0.091(8) 0.116(9) 0.045(5) -0.006(5) 0.042(5) -0.026(6)
C18 0.043(4) 0.040(4) 0.041(4) -0.004(3) 0.006(3) 0.008(3)
C19 0.103(8) 0.074(7) 0.049(5) -0.016(5) -0.003(5) 0.042(6)
O1W 0.095(13) 0.23(3) 0.21(2) 0.03(2) 0.088(15) 0.075(17)

loop_
_atom_type_symbol
_atom_type_description
_atom_type_scat_dispersion_real
_atom_type_scat_dispersion_imag
_atom_type_scat_source
C C 0.0033 0.0016 'International Tables Vol C Tables 4.2.6.8 and 6.1.1.4'
H H 0.0000 0.0000 'International Tables Vol C Tables 4.2.6.8 and 6.1.1.4'
N N 0.0061 0.0033 'International Tables Vol C Tables 4.2.6.8 and 6.1.1.4'
O O 0.0106 0.0060 'International Tables Vol C Tables 4.2.6.8 and 6.1.1.4'
Zn Zn 0.2839 1.4301 'International Tables Vol C Tables 4.2.6.8 and 6.1.1.4'

loop_
_geom_angle_atom_site_label_1
_geom_angle_atom_site_label_2
_geom_angle_atom_site_label_3
_geom_angle
_geom_angle_site_symmetry_1
_geom_angle_site_symmetry_3
_geom_angle_publ_flag
O1 Zn1 O4 91.15(19) . . ?
O1 Zn1 N1 89.0(2) . . ?
O4 Zn1 N1 175.1(2) . . ?
O1 Zn1 O2 88.5(2) . . ?
O4 Zn1 O2 90.5(2) . . ?
N1 Zn1 O2 94.4(2) . . ?
O1 Zn1 O7 167.6(2) . 4_464 ?
O4 Zn1 O7 93.81(19) . 4_464 ?
N1 Zn1 O7 87.0(2) . 4_464 ?
O2 Zn1 O7 80.0(2) . 4_464 ?
O1 Zn1 N2 103.5(2) . . ?
O4 Zn1 N2 93.1(2) . . ?
N1 Zn1 N2 82.1(2) . . ?
O2 Zn1 N2 167.3(2) . . ?
O7 Zn1 N2 87.6(2) 4_464 . ?
O6 Zn2 O1 116.4(2) . . ?
O6 Zn2 O5 121.3(2) . . ?
O1 Zn2 O5 105.3(2) . . ?
O6 Zn2 O3 100.9(3) . . ?
O1 Zn2 O3 107.9(2) . . ?
O5 Zn2 O3 103.6(2) . . ?
C7 N1 C8 113.8(6) . . ?
C7 N1 Zn1 113.2(4) . . ?
C8 N1 Zn1 110.7(4) . . ?
C7 N1 H1N 106.2 . . ?
C8 N1 H1N 106.2 . . ?
Zn1 N1 H1N 106.2 . . ?
C12 N2 C9 108.8(6) . . ?
C12 N2 C10 113.4(7) . . ?
C9 N2 C10 109.1(6) . . ?
C12 N2 Zn1 114.5(5) . . ?
C9 N2 Zn1 101.2(5) . . ?
C10 N2 Zn1 109.0(5) . . ?
C1 O1 Zn2 126.2(4) . . ?
C1 O1 Zn1 126.1(4) . . ?
Zn2 O1 Zn1 107.4(2) . . ?
C16 O2 Zn1 133.9(5) . . ?
C16 O3 Zn2 124.7(5) . . ?
C14 O4 Zn1 142.9(5) . . ?
C14 O5 Zn2 116.9(4) . . ?
C18 O6 Zn2 119.3(5) . . ?
C18 O7 Zn1 130.8(5) . 4_565 ?
O1 C1 C2 120.4(6) . . ?
O1 C1 C6 119.7(6) . . ?
C2 C1 C6 119.8(6) . . ?
C3 C2 C1 120.7(7) . . ?
C3 C2 H2 119.7 . . ?
C1 C2 H2 119.7 . . ?
C4 C3 C2 120.6(7) . . ?
C4 C3 H3 119.7 . . ?
C2 C3 H3 119.7 . . ?
C3 C4 C5 119.1(7) . . ?
C3 C4 H4 120.5 . . ?
C5 C4 H4 120.5 . . ?
C6 C5 C4 121.8(8) . . ?
C6 C5 H5 119.1 . . ?
C4 C5 H5 119.1 . . ?
C5 C6 C1 118.0(6) . . ?
C5 C6 C7 121.6(7) . . ?
C1 C6 C7 120.2(6) . . ?
N1 C7 C6 113.7(6) . . ?
N1 C7 H7A 108.8 . . ?
C6 C7 H7A 108.8 . . ?
N1 C7 H7B 108.8 . . ?
C6 C7 H7B 108.8 . . ?
H7A C7 H7B 107.7 . . ?
N1 C8 C9 111.5(6) . . ?
N1 C8 H8A 109.3 . . ?
C9 C8 H8A 109.3 . . ?
N1 C8 H8B 109.3 . . ?
C9 C8 H8B 109.3 . . ?
H8A C8 H8B 108.0 . . ?
N2 C9 C8 112.1(6) . . ?
N2 C9 H9A 109.2 . . ?
C8 C9 H9A 109.2 . . ?
N2 C9 H9B 109.2 . . ?
C8 C9 H9B 109.2 . . ?
H9A C9 H9B 107.9 . . ?
C11 C10 N2 115.7(9) . . ?
C11 C10 H10A 108.4 . . ?
N2 C10 H10A 108.4 . . ?
C11 C10 H10B 108.4 . . ?
N2 C10 H10B 108.4 . . ?
H10A C10 H10B 107.4 . . ?
C10 C11 H11A 109.5 . . ?
C10 C11 H11B 109.5 . . ?
H11A C11 H11B 109.5 . . ?
C10 C11 H11C 109.5 . . ?
H11A C11 H11C 109.5 . . ?
H11B C11 H11C 109.5 . . ?
N2 C12 C13 115.3(8) . . ?
N2 C12 H12A 108.4 . . ?
C13 C12 H12A 108.4 . . ?
N2 C12 H12B 108.4 . . ?
C13 C12 H12B 108.4 . . ?
H12A C12 H12B 107.5 . . ?
C12 C13 H13A 109.5 . . ?
C12 C13 H13B 109.5 . . ?
H13A C13 H13B 109.5 . . ?
C12 C13 H13C 109.5 . . ?
H13A C13 H13C 109.5 . . ?
H13B C13 H13C 109.5 . . ?
O4 C14 O5 124.8(6) . . ?
O4 C14 C15 117.9(7) . . ?
O5 C14 C15 117.3(6) . . ?
C14 C15 H15A 109.5 . . ?
C14 C15 H15B 109.5 . . ?
H15A C15 H15B 109.5 . . ?
C14 C15 H15C 109.5 . . ?
H15A C15 H15C 109.5 . . ?
H15B C15 H15C 109.5 . . ?
O2 C16 O3 126.0(7) . . ?
O2 C16 C17 118.3(7) . . ?
O3 C16 C17 115.7(8) . . ?
C16 C17 H17A 109.5 . . ?
C16 C17 H17B 109.5 . . ?
H17A C17 H17B 109.5 . . ?
C16 C17 H17C 109.5 . . ?
H17A C17 H17C 109.5 . . ?
H17B C17 H17C 109.5 . . ?
O7 C18 O6 122.4(7) . . ?
O7 C18 C19 122.0(7) . . ?
O6 C18 C19 115.5(7) . . ?
C18 C19 H19A 109.5 . . ?
C18 C19 H19B 109.5 . . ?
H19A C19 H19B 109.5 . . ?
C18 C19 H19C 109.5 . . ?
H19A C19 H19C 109.5 . . ?
H19B C19 H19C 109.5 . . ?

loop_
_geom_bond_atom_site_label_1
_geom_bond_atom_site_label_2
_geom_bond_distance
_geom_bond_site_symmetry_2
_geom_bond_publ_flag
Zn1 O1 2.073(5) . ?
Zn1 O4 2.093(5) . ?
Zn1 N1 2.118(6) . ?
Zn1 O2 2.159(6) . ?
Zn1 O7 2.182(5) 4_464 ?
Zn1 N2 2.235(6) . ?
Zn2 O6 1.918(5) . ?
Zn2 O1 1.939(5) . ?
Zn2 O5 1.967(5) . ?
Zn2 O3 1.972(6) . ?
N1 C7 1.468(9) . ?
N1 C8 1.472(9) . ?
N1 H1N 0.9800 . ?
N2 C12 1.483(10) . ?
N2 C9 1.488(10) . ?
N2 C10 1.509(11) . ?
O1 C1 1.346(8) . ?
O2 C16 1.234(10) . ?
O3 C16 1.264(10) . ?
O4 C14 1.243(8) . ?
O5 C14 1.267(8) . ?
O6 C18 1.267(8) . ?
O7 C18 1.240(9) . ?
C1 C2 1.386(9) . ?
C1 C6 1.410(9) . ?
C2 C3 1.383(11) . ?
C2 H2 0.9300 . ?
C3 C4 1.368(13) . ?
C3 H3 0.9300 . ?
C4 C5 1.398(12) . ?
C4 H4 0.9300 . ?
C5 C6 1.386(10) . ?
C5 H5 0.9300 . ?
C6 C7 1.496(9) . ?
C7 H7A 0.9700 . ?
C7 H7B 0.9700 . ?
C8 C9 1.500(11) . ?
C8 H8A 0.9700 . ?
C8 H8B 0.9700 . ?
C9 H9A 0.9700 . ?
C9 H9B 0.9700 . ?
C10 C11 1.504(13) . ?
C10 H10A 0.9700 . ?
C10 H10B 0.9700 . ?
C11 H11A 0.9600 . ?
C11 H11B 0.9600 . ?
C11 H11C 0.9600 . ?
C12 C13 1.521(13) . ?
C12 H12A 0.9700 . ?
C12 H12B 0.9700 . ?
C13 H13A 0.9600 . ?
C13 H13B 0.9600 . ?
C13 H13C 0.9600 . ?
C14 C15 1.503(11) . ?
C15 H15A 0.9600 . ?
C15 H15B 0.9600 . ?
C15 H15C 0.9600 . ?
C16 C17 1.514(12) . ?
C17 H17A 0.9600 . ?
C17 H17B 0.9600 . ?
C17 H17C 0.9600 . ?
C18 C19 1.505(11) . ?
C19 H19A 0.9600 . ?
C19 H19B 0.9600 . ?
C19 H19C 0.9600 . ?

loop_
_geom_hbond_atom_site_label_D
_geom_hbond_atom_site_label_H
_geom_hbond_atom_site_label_A
_geom_hbond_distance_DH
_geom_hbond_distance_HA
_geom_hbond_distance_DA
_geom_hbond_angle_DHA
_geom_hbond_site_symmetry_A
N1 H1N O5 0.98 2.09 3.041(7) 163.5 4_464
C9 H9A O7 0.97 2.57 3.114(9) 115.5 4_464
C10 H10B O7 0.97 2.50 3.178(10) 127.1 4_464
C10 H10A O4 0.97 2.66 3.142(10) 111.0 .
